data_4123128
loop_
_publ_author_name
'Yoshii, Ryousuke'
'Hirose, Amane'
'Tanaka, Kazuo'
'Chujo, Yoshiki'

_publ_section_title
;
 Functionalization of Boron Diiminates with Unique Optical Properties:
 Multicolor Tuning of Crystallization-Induced Emission and Introduction
 into the Main Chain of Conjugated Polymers.
;
_journal_name_full 'Journal of the American Chemical Society'
_journal_page_first 141218122017004
_journal_paper_doi 10.1021/ja510985v
_journal_year 2014
_chemical_formula_sum 'C28 H23 B F2 N2 O'
_chemical_formula_weight 452.29
_chemical_name_systematic
; 
 ? 
;
_space_group_IT_number 14
_symmetry_cell_setting monoclinic
_symmetry_space_group_name_Hall '-P 2yn'
_symmetry_space_group_name_H-M 'P 1 21/n 1'
_atom_sites_solution_hydrogens geom
_atom_sites_solution_primary direct
_atom_sites_solution_secondary difmap
_audit_creation_method SHELXL-97
_cell_angle_alpha 90.00
_cell_angle_beta 102.701(7)
_cell_angle_gamma 90.00
_cell_formula_units_Z 4
_cell_length_a 12.766(3)
_cell_length_b 11.529(3)
_cell_length_c 16.076(4)
_cell_measurement_temperature 93(2)
_cell_volume 2308.2(10)
_computing_cell_refinement PROCESS-AUTO
_computing_data_collection PROCESS-AUTO
_computing_data_reduction 'Yadokari-XG (Wakita, 2000)'
_computing_molecular_graphics 'Yadokari-XG (Wakita, 2000)'
_computing_publication_material 'Yadokari-XG (Wakita, 2000)'
_computing_structure_refinement 'SHELXL-97 (Sheldrick, 1997)'
_computing_structure_solution 'SHELXS-97 (Sheldrick, 1990)'
_diffrn_ambient_temperature 93(2)
_diffrn_measured_fraction_theta_full 0.998
_diffrn_measured_fraction_theta_max 0.998
_diffrn_radiation_monochromator graphite
_diffrn_radiation_source 'fine-focus sealed tube'
_diffrn_radiation_type MoK\a
_diffrn_radiation_wavelength 0.71075
_diffrn_reflns_av_R_equivalents 0.0000
_diffrn_reflns_av_sigmaI/netI 0.0390
_diffrn_reflns_limit_h_max 16
_diffrn_reflns_limit_h_min 0
_diffrn_reflns_limit_k_max 14
_diffrn_reflns_limit_k_min 0
_diffrn_reflns_limit_l_max 20
_diffrn_reflns_limit_l_min -20
_diffrn_reflns_number 5278
_diffrn_reflns_theta_full 27.48
_diffrn_reflns_theta_max 27.48
_diffrn_reflns_theta_min 3.14
_exptl_absorpt_coefficient_mu 0.090
_exptl_absorpt_correction_T_max 0.9650
_exptl_absorpt_correction_T_min 0.9650
_exptl_absorpt_correction_type multi-scan
_exptl_absorpt_process_details
;
    Higashi, T. (1995). Program for Absorption Correction.
    Rigaku Corporation, Tokyo, Japan.
;
_exptl_crystal_density_diffrn 1.301
_exptl_crystal_density_method 'not measured'
_exptl_crystal_F_000 944
_exptl_crystal_size_max 0.40
_exptl_crystal_size_mid 0.40
_exptl_crystal_size_min 0.40
_refine_diff_density_max 0.211
_refine_diff_density_min -0.169
_refine_diff_density_rms 0.040
_refine_ls_extinction_method none
_refine_ls_goodness_of_fit_ref 1.048
_refine_ls_hydrogen_treatment mixed
_refine_ls_matrix_type full
_refine_ls_number_parameters 308
_refine_ls_number_reflns 5278
_refine_ls_number_restraints 0
_refine_ls_restrained_S_all 1.048
_refine_ls_R_factor_all 0.0823
_refine_ls_R_factor_gt 0.0611
_refine_ls_shift/su_max 0.001
_refine_ls_shift/su_mean 0.000
_refine_ls_structure_factor_coef Fsqd
_refine_ls_weighting_details 'calc w=1/[\s^2^(Fo^2^)+(0.0744P)^2^+0.7757P] where P=(Fo^2^+2Fc^2^)/3'
_refine_ls_weighting_scheme calc
_refine_ls_wR_factor_gt 0.1542
_refine_ls_wR_factor_ref 0.1697
_reflns_number_gt 3953
_reflns_number_total 5278
_reflns_threshold_expression >2sigma(I)
_cod_data_source_file M-OMe.cif
_cod_data_source_block 1
_cod_original_cell_volume 2308.3(9)
_cod_original_sg_symbol_H-M P21/n
_cod_database_code 4123128

loop_
_symmetry_equiv_pos_as_xyz
'x, y, z'
'-x+1/2, y+1/2, -z+1/2'
'-x, -y, -z'
'x-1/2, -y-1/2, z-1/2'

loop_
_atom_site_label
_atom_site_type_symbol
_atom_site_fract_x
_atom_site_fract_y
_atom_site_fract_z
_atom_site_U_iso_or_equiv
_atom_site_adp_type
_atom_site_occupancy
_atom_site_symmetry_multiplicity
_atom_site_calc_flag
_atom_site_refinement_flags
C1 C 0.87797(15) -0.04613(16) 0.11555(12) 0.0497(4) Uani 1 1 d .
H1 H 0.8282 -0.0759 0.0675 0.060 Uiso 1 1 calc R
C2 C 0.91279(15) -0.11860(16) 0.18477(11) 0.0471(4) Uani 1 1 d .
C3 C 0.86737(15) -0.23790(16) 0.17924(12) 0.0513(4) Uani 1 1 d .
C4 C 0.81626(17) -0.28101(19) 0.23990(15) 0.0624(5) Uani 1 1 d .
H2 H 0.8150 -0.2367 0.2895 0.075 Uiso 1 1 calc R
C5 C 0.76686(19) -0.3883(2) 0.22884(19) 0.0751(7) Uani 1 1 d .
H3 H 0.7311 -0.4171 0.2705 0.090 Uiso 1 1 calc R
C6 C 0.7693(2) -0.4532(2) 0.1580(2) 0.0845(8) Uani 1 1 d .
H4 H 0.7352 -0.5269 0.1506 0.101 Uiso 1 1 calc R
C7 C 0.8206(3) -0.4122(2) 0.09811(18) 0.0897(9) Uani 1 1 d .
H5 H 0.8231 -0.4578 0.0494 0.108 Uiso 1 1 calc R
C8 C 0.8692(2) -0.3043(2) 0.10816(15) 0.0714(6) Uani 1 1 d .
H6 H 0.9040 -0.2758 0.0658 0.086 Uiso 1 1 calc R
C9 C 0.91205(14) 0.06771(16) 0.11285(11) 0.0443(4) Uani 1 1 d .
C10 C 0.86470(14) 0.13566(16) 0.03514(12) 0.0470(4) Uani 1 1 d .
C11 C 0.80942(19) 0.23832(19) 0.03820(15) 0.0652(6) Uani 1 1 d .
H7 H 0.8083 0.2727 0.0917 0.078 Uiso 1 1 calc R
C12 C 0.7560(2) 0.2908(2) -0.03614(17) 0.0784(7) Uani 1 1 d .
H8 H 0.7173 0.3606 -0.0335 0.094 Uiso 1 1 calc R
C13 C 0.7584(2) 0.2432(2) -0.11365(15) 0.0728(6) Uani 1 1 d .
H9 H 0.7217 0.2801 -0.1646 0.087 Uiso 1 1 calc R
C14 C 0.81388(19) 0.1421(2) -0.11778(14) 0.0666(6) Uani 1 1 d .
H10 H 0.8163 0.1092 -0.1715 0.080 Uiso 1 1 calc R
C15 C 0.86592(16) 0.08876(18) -0.04371(12) 0.0538(5) Uani 1 1 d .
H11 H 0.9034 0.0183 -0.0468 0.065 Uiso 1 1 calc R
C16 C 1.02272(15) -0.15905(17) 0.32356(12) 0.0513(4) Uani 1 1 d .
C17 C 1.00459(18) -0.1377(2) 0.40333(13) 0.0629(5) Uani 1 1 d .
H12 H 0.9690 -0.0686 0.4136 0.075 Uiso 1 1 calc R
C18 C 1.0378(2) -0.2163(2) 0.46880(14) 0.0686(6) Uani 1 1 d .
H13 H 1.0252 -0.2015 0.5239 0.082 Uiso 1 1 calc R
C19 C 1.08952(17) -0.3164(2) 0.45339(13) 0.0630(6) Uani 1 1 d .
C20 C 1.11250(17) -0.33560(19) 0.37434(14) 0.0608(5) Uani 1 1 d .
H14 H 1.1512 -0.4028 0.3647 0.073 Uiso 1 1 calc R
C21 C 1.07890(16) -0.25660(18) 0.30977(13) 0.0553(5) Uani 1 1 d .
H15 H 1.0945 -0.2694 0.2554 0.066 Uiso 1 1 calc R
C22 C 1.02553(15) 0.22729(16) 0.17496(12) 0.0506(4) Uani 1 1 d .
C23 C 0.98933(19) 0.31791(19) 0.21711(16) 0.0664(6) Uani 1 1 d .
H16 H 0.9341 0.3054 0.2472 0.080 Uiso 1 1 calc R
C24 C 1.0337(2) 0.4267(2) 0.21542(18) 0.0776(7) Uani 1 1 d .
H17 H 1.0078 0.4894 0.2436 0.093 Uiso 1 1 calc R
C25 C 1.1142(2) 0.4450(2) 0.17369(18) 0.0778(7) Uani 1 1 d .
H18 H 1.1443 0.5202 0.1727 0.093 Uiso 1 1 calc R
C26 C 1.1516(2) 0.3548(2) 0.13315(17) 0.0755(7) Uani 1 1 d .
H19 H 1.2083 0.3674 0.1046 0.091 Uiso 1 1 calc R
C27 C 1.10707(18) 0.24502(19) 0.13347(15) 0.0630(5) Uani 1 1 d .
H20 H 1.1330 0.1826 0.1051 0.076 Uiso 1 1 calc R
C28 C 1.0867(3) -0.3947(3) 0.58942(18) 0.1017(10) Uani 1 1 d .
H21 H 1.1185 -0.3261 0.6213 0.152 Uiso 1 1 calc R
H22 H 1.1090 -0.4645 0.6235 0.152 Uiso 1 1 calc R
H23 H 1.0082 -0.3883 0.5770 0.152 Uiso 1 1 calc R
O1 O 1.12205(15) -0.40213(16) 0.51173(11) 0.0846(5) Uani 1 1 d .
N1 N 0.98067(13) -0.07995(13) 0.25450(9) 0.0491(4) Uani 1 1 d .
N2 N 0.98136(12) 0.11268(13) 0.17923(10) 0.0476(4) Uani 1 1 d .
B1 B 1.02704(18) 0.04490(19) 0.26230(14) 0.0521(5) Uani 1 1 d .
F1 F 1.13772(9) 0.03859(11) 0.27468(9) 0.0709(4) Uani 1 1 d .
F2 F 1.00125(12) 0.10190(11) 0.33071(7) 0.0713(4) Uani 1 1 d .

loop_
_atom_site_aniso_label
_atom_site_aniso_U_11
_atom_site_aniso_U_22
_atom_site_aniso_U_33
_atom_site_aniso_U_23
_atom_site_aniso_U_13
_atom_site_aniso_U_12
C1 0.0547(10) 0.0469(10) 0.0436(9) -0.0004(8) 0.0025(8) -0.0036(8)
C2 0.0520(10) 0.0441(10) 0.0447(9) -0.0022(7) 0.0097(8) -0.0019(7)
C3 0.0539(10) 0.0462(10) 0.0506(10) 0.0046(8) 0.0041(8) -0.0024(8)
C4 0.0569(12) 0.0611(13) 0.0694(13) 0.0077(10) 0.0142(10) -0.0028(9)
C5 0.0631(13) 0.0664(15) 0.0972(19) 0.0218(14) 0.0206(13) -0.0059(11)
C6 0.0852(17) 0.0505(13) 0.108(2) 0.0095(14) 0.0008(15) -0.0177(12)
C7 0.132(2) 0.0539(14) 0.0766(16) -0.0067(12) 0.0099(16) -0.0217(15)
C8 0.1015(18) 0.0524(13) 0.0586(13) -0.0012(10) 0.0141(12) -0.0134(12)
C9 0.0462(9) 0.0436(9) 0.0424(9) -0.0026(7) 0.0084(7) 0.0013(7)
C10 0.0488(10) 0.0424(9) 0.0478(10) 0.0005(8) 0.0063(8) -0.0021(7)
C11 0.0779(14) 0.0534(12) 0.0599(12) -0.0046(10) 0.0058(11) 0.0127(10)
C12 0.0888(17) 0.0566(13) 0.0802(16) 0.0050(12) -0.0025(13) 0.0208(12)
C13 0.0800(15) 0.0658(14) 0.0625(13) 0.0153(11) -0.0064(12) 0.0042(12)
C14 0.0790(15) 0.0698(14) 0.0474(11) 0.0031(10) 0.0061(10) 0.0003(11)
C15 0.0617(11) 0.0506(11) 0.0473(10) 0.0007(8) 0.0077(9) 0.0047(8)
C16 0.0557(11) 0.0509(11) 0.0438(10) 0.0025(8) 0.0033(8) 0.0001(8)
C17 0.0742(14) 0.0651(13) 0.0468(11) -0.0011(9) 0.0076(10) 0.0088(10)
C18 0.0813(15) 0.0795(16) 0.0426(10) 0.0023(10) 0.0084(10) 0.0076(12)
C19 0.0605(12) 0.0692(14) 0.0520(11) 0.0151(10) -0.0032(9) -0.0017(10)
C20 0.0602(12) 0.0577(12) 0.0619(12) 0.0071(10) 0.0074(10) 0.0045(9)
C21 0.0608(11) 0.0546(11) 0.0501(10) 0.0006(9) 0.0118(9) 0.0006(9)
C22 0.0535(10) 0.0442(10) 0.0504(10) -0.0012(8) 0.0038(8) -0.0026(8)
C23 0.0692(13) 0.0531(12) 0.0781(15) -0.0120(11) 0.0189(11) -0.0043(10)
C24 0.0832(16) 0.0468(12) 0.0992(19) -0.0142(12) 0.0122(14) -0.0033(11)
C25 0.0792(16) 0.0487(13) 0.0979(18) 0.0025(12) 0.0032(14) -0.0127(11)
C26 0.0738(15) 0.0685(15) 0.0843(16) 0.0101(13) 0.0177(13) -0.0156(12)
C27 0.0676(13) 0.0545(12) 0.0692(13) 0.0002(10) 0.0204(11) -0.0035(10)
C28 0.106(2) 0.128(3) 0.0661(16) 0.0397(17) 0.0101(15) 0.0023(19)
O1 0.0909(12) 0.0907(13) 0.0653(10) 0.0287(9) 0.0026(9) 0.0129(9)
N1 0.0563(9) 0.0462(9) 0.0420(8) 0.0000(6) 0.0050(7) -0.0001(7)
N2 0.0518(8) 0.0412(8) 0.0471(8) -0.0030(6) 0.0053(7) -0.0022(6)
B1 0.0564(12) 0.0464(12) 0.0494(12) -0.0045(9) 0.0029(9) -0.0008(9)
F1 0.0551(7) 0.0582(7) 0.0881(9) 0.0028(6) -0.0084(6) -0.0026(5)
F2 0.1054(10) 0.0573(8) 0.0480(7) -0.0085(5) 0.0097(6) 0.0039(6)

loop_
_atom_type_symbol
_atom_type_description
_atom_type_scat_dispersion_real
_atom_type_scat_dispersion_imag
_atom_type_scat_source
C C 0.0033 0.0016 'International Tables Vol C Tables 4.2.6.8 and 6.1.1.4'
H H 0.0000 0.0000 'International Tables Vol C Tables 4.2.6.8 and 6.1.1.4'
O O 0.0106 0.0060 'International Tables Vol C Tables 4.2.6.8 and 6.1.1.4'
B B 0.0013 0.0007 'International Tables Vol C Tables 4.2.6.8 and 6.1.1.4'
F F 0.0171 0.0103 'International Tables Vol C Tables 4.2.6.8 and 6.1.1.4'
N N 0.0061 0.0033 'International Tables Vol C Tables 4.2.6.8 and 6.1.1.4'

loop_
_geom_angle_atom_site_label_1
_geom_angle_atom_site_label_2
_geom_angle_atom_site_label_3
_geom_angle
C2 C1 C9 123.30(17)
C2 C1 H1 118.3
C9 C1 H1 118.3
N1 C2 C1 120.55(17)
N1 C2 C3 122.13(16)
C1 C2 C3 117.26(16)
C4 C3 C8 118.8(2)
C4 C3 C2 121.97(19)
C8 C3 C2 119.04(18)
C3 C4 C5 120.3(2)
C3 C4 H2 119.8
C5 C4 H2 119.8
C6 C5 C4 120.2(2)
C6 C5 H3 119.9
C4 C5 H3 119.9
C7 C6 C5 120.1(2)
C7 C6 H4 120.0
C5 C6 H4 120.0
C6 C7 C8 120.1(3)
C6 C7 H5 119.9
C8 C7 H5 119.9
C3 C8 C7 120.5(2)
C3 C8 H6 119.8
C7 C8 H6 119.8
N2 C9 C1 120.07(16)
N2 C9 C10 122.95(16)
C1 C9 C10 116.94(15)
C15 C10 C11 118.42(18)
C15 C10 C9 118.73(16)
C11 C10 C9 122.49(18)
C12 C11 C10 120.2(2)
C12 C11 H7 119.9
C10 C11 H7 119.9
C13 C12 C11 120.5(2)
C13 C12 H8 119.7
C11 C12 H8 119.7
C12 C13 C14 120.0(2)
C12 C13 H9 120.0
C14 C13 H9 120.0
C13 C14 C15 119.6(2)
C13 C14 H10 120.2
C15 C14 H10 120.2
C14 C15 C10 121.27(19)
C14 C15 H11 119.4
C10 C15 H11 119.4
C17 C16 C21 119.76(18)
C17 C16 N1 119.57(18)
C21 C16 N1 120.65(17)
C16 C17 C18 120.4(2)
C16 C17 H12 119.8
C18 C17 H12 119.8
C19 C18 C17 119.4(2)
C19 C18 H13 120.3
C17 C18 H13 120.3
O1 C19 C18 124.7(2)
O1 C19 C20 115.0(2)
C18 C19 C20 120.36(19)
C21 C20 C19 119.5(2)
C21 C20 H14 120.2
C19 C20 H14 120.2
C20 C21 C16 120.37(19)
C20 C21 H15 119.8
C16 C21 H15 119.8
C27 C22 C23 119.93(19)
C27 C22 N2 120.42(18)
C23 C22 N2 119.55(18)
C24 C23 C22 119.7(2)
C24 C23 H16 120.1
C22 C23 H16 120.1
C25 C24 C23 120.6(2)
C25 C24 H17 119.7
C23 C24 H17 119.7
C24 C25 C26 119.8(2)
C24 C25 H18 120.1
C26 C25 H18 120.1
C25 C26 C27 120.4(2)
C25 C26 H19 119.8
C27 C26 H19 119.8
C22 C27 C26 119.6(2)
C22 C27 H20 120.2
C26 C27 H20 120.2
O1 C28 H21 109.5
O1 C28 H22 109.5
H21 C28 H22 109.5
O1 C28 H23 109.5
H21 C28 H23 109.5
H22 C28 H23 109.5
C19 O1 C28 117.0(2)
C2 N1 C16 119.84(16)
C2 N1 B1 122.95(16)
C16 N1 B1 116.91(15)
C9 N2 C22 121.03(15)
C9 N2 B1 123.56(15)
C22 N2 B1 115.24(14)
F2 B1 F1 108.95(17)
F2 B1 N2 109.66(16)
F1 B1 N2 109.25(17)
F2 B1 N1 110.63(17)
F1 B1 N1 108.79(16)
N2 B1 N1 109.54(15)

loop_
_geom_bond_atom_site_label_1
_geom_bond_atom_site_label_2
_geom_bond_distance
C1 C2 1.384(3)
C1 C9 1.386(3)
C1 H1 0.9500
C2 N1 1.334(2)
C2 C3 1.488(3)
C3 C4 1.380(3)
C3 C8 1.380(3)
C4 C5 1.382(3)
C4 H2 0.9500
C5 C6 1.369(4)
C5 H3 0.9500
C6 C7 1.363(4)
C6 H4 0.9500
C7 C8 1.383(3)
C7 H5 0.9500
C8 H6 0.9500
C9 N2 1.332(2)
C9 C10 1.486(2)
C10 C15 1.381(3)
C10 C11 1.384(3)
C11 C12 1.379(3)
C11 H7 0.9500
C12 C13 1.368(4)
C12 H8 0.9500
C13 C14 1.373(3)
C13 H9 0.9500
C14 C15 1.375(3)
C14 H10 0.9500
C15 H11 0.9500
C16 C17 1.374(3)
C16 C21 1.378(3)
C16 N1 1.446(2)
C17 C18 1.383(3)
C17 H12 0.9500
C18 C19 1.379(3)
C18 H13 0.9500
C19 O1 1.363(3)
C19 C20 1.383(3)
C20 C21 1.377(3)
C20 H14 0.9500
C21 H15 0.9500
C22 C27 1.369(3)
C22 C23 1.379(3)
C22 N2 1.444(2)
C23 C24 1.379(3)
C23 H16 0.9500
C24 C25 1.362(4)
C24 H17 0.9500
C25 C26 1.368(4)
C25 H18 0.9500
C26 C27 1.388(3)
C26 H19 0.9500
C27 H20 0.9500
C28 O1 1.421(3)
C28 H21 0.9800
C28 H22 0.9800
C28 H23 0.9800
N1 B1 1.551(3)
N2 B1 1.547(3)
B1 F2 1.382(3)
B1 F1 1.385(3)

loop_
_geom_torsion_atom_site_label_1
_geom_torsion_atom_site_label_2
_geom_torsion_atom_site_label_3
_geom_torsion_atom_site_label_4
_geom_torsion
C9 C1 C2 N1 1.6(3)
C9 C1 C2 C3 178.71(18)
N1 C2 C3 C4 52.8(3)
C1 C2 C3 C4 -124.3(2)
N1 C2 C3 C8 -132.2(2)
C1 C2 C3 C8 50.7(3)
C8 C3 C4 C5 -0.7(3)
C2 C3 C4 C5 174.31(19)
C3 C4 C5 C6 0.7(4)
C4 C5 C6 C7 0.1(4)
C5 C6 C7 C8 -0.8(4)
C4 C3 C8 C7 -0.1(4)
C2 C3 C8 C7 -175.2(2)
C6 C7 C8 C3 0.8(4)
C2 C1 C9 N2 -0.3(3)
C2 C1 C9 C10 -178.10(18)
N2 C9 C10 C15 131.4(2)
C1 C9 C10 C15 -50.9(2)
N2 C9 C10 C11 -55.6(3)
C1 C9 C10 C11 122.0(2)
C15 C10 C11 C12 0.8(3)
C9 C10 C11 C12 -172.2(2)
C10 C11 C12 C13 -1.0(4)
C11 C12 C13 C14 0.3(4)
C12 C13 C14 C15 0.6(4)
C13 C14 C15 C10 -0.8(3)
C11 C10 C15 C14 0.1(3)
C9 C10 C15 C14 173.36(19)
C21 C16 C17 C18 -3.1(3)
N1 C16 C17 C18 175.6(2)
C16 C17 C18 C19 0.0(4)
C17 C18 C19 O1 -177.3(2)
C17 C18 C19 C20 3.0(4)
O1 C19 C20 C21 177.2(2)
C18 C19 C20 C21 -3.1(3)
C19 C20 C21 C16 0.0(3)
C17 C16 C21 C20 3.1(3)
N1 C16 C21 C20 -175.63(18)
C27 C22 C23 C24 1.6(3)
N2 C22 C23 C24 178.0(2)
C22 C23 C24 C25 -1.1(4)
C23 C24 C25 C26 -0.1(4)
C24 C25 C26 C27 0.7(4)
C23 C22 C27 C26 -1.0(3)
N2 C22 C27 C26 -177.3(2)
C25 C26 C27 C22 -0.2(4)
C18 C19 O1 C28 9.2(4)
C20 C19 O1 C28 -171.1(2)
C1 C2 N1 C16 -175.22(18)
C3 C2 N1 C16 7.8(3)
C1 C2 N1 B1 -1.7(3)
C3 C2 N1 B1 -178.66(17)
C17 C16 N1 C2 -120.8(2)
C21 C16 N1 C2 57.9(3)
C17 C16 N1 B1 65.2(3)
C21 C16 N1 B1 -116.1(2)
C1 C9 N2 C22 174.27(17)
C10 C9 N2 C22 -8.1(3)
C1 C9 N2 B1 -0.7(3)
C10 C9 N2 B1 176.89(17)
C27 C22 N2 C9 -78.2(2)
C23 C22 N2 C9 105.5(2)
C27 C22 N2 B1 97.2(2)
C23 C22 N2 B1 -79.1(2)
C9 N2 B1 F2 -121.00(19)
C22 N2 B1 F2 63.7(2)
C9 N2 B1 F1 119.66(19)
C22 N2 B1 F1 -55.6(2)
C9 N2 B1 N1 0.6(3)
C22 N2 B1 N1 -174.68(15)
C2 N1 B1 F2 121.62(19)
C16 N1 B1 F2 -64.6(2)
C2 N1 B1 F1 -118.74(19)
C16 N1 B1 F1 55.0(2)
C2 N1 B1 N2 0.6(3)
C16 N1 B1 N2 174.37(16)
